data_2003879
loop_
_publ_author_name
'Zhou, K.-J.'
'Di Maio, G.'
'Portalone, G.'
'Li, S.'

_publ_section_title
;
 4-Acetamidocyclohexanone Semicarbazone Dihydrate
;
_journal_issue 9
_journal_name_full 'Acta Crystallographica Section C'
_journal_page_first 1844
_journal_page_last 1846
_journal_paper_doi 10.1107/S0108270195002137
_journal_volume 51
_journal_year 1995
_chemical_formula_moiety 'C9 H16 N4 O2 , 2H2 O'
_chemical_formula_sum 'C9 H20 N4 O4'
_chemical_formula_weight 248.28
_space_group_IT_number 14
_symmetry_cell_setting monoclinic
_symmetry_space_group_name_Hall '-P 2yab'
_symmetry_space_group_name_H-M 'P 1 21/a 1'
_atom_type_scat_source IntTabIV
_cell_angle_alpha 90
_cell_angle_beta 93.83(2)
_cell_angle_gamma 90
_cell_formula_units_Z 4
_cell_length_a 8.871(2)
_cell_length_b 7.397(2)
_cell_length_c 20.393(4)
_cell_measurement_reflns_used 20
_cell_measurement_temperature 293
_cell_measurement_theta_max 8.5
_cell_measurement_theta_min 5.5
_cell_volume 1335.2(5)
_diffrn_measurement_device 'Rigaku AFC-5R'
_diffrn_measurement_method \w/2\q
_diffrn_radiation_type MoK\a
_diffrn_radiation_wavelength 0.71069
_diffrn_reflns_av_R_equivalents 0.038
_diffrn_reflns_limit_h_max 10
_diffrn_reflns_limit_h_min 0
_diffrn_reflns_limit_k_max 8
_diffrn_reflns_limit_k_min 0
_diffrn_reflns_limit_l_max 24
_diffrn_reflns_limit_l_min -24
_diffrn_reflns_number 2732
_diffrn_reflns_theta_max 25
_diffrn_standards_decay_% <7.5
_diffrn_standards_interval_count 250
_diffrn_standards_number 3
_exptl_absorpt_coefficient_mu 0.091
_exptl_absorpt_correction_type none
_exptl_crystal_colour colorless
_exptl_crystal_density_diffrn 1.23
_exptl_crystal_description plate
_exptl_crystal_size_max 0.4
_exptl_crystal_size_mid 0.2
_exptl_crystal_size_min 0.1
_refine_diff_density_max 0.15
_refine_diff_density_min -0.19
_refine_ls_extinction_method none
_refine_ls_goodness_of_fit_obs 1.790
_refine_ls_hydrogen_treatment noref
_refine_ls_number_parameters 154
_refine_ls_number_reflns 911
_refine_ls_R_factor_obs 0.064
_refine_ls_shift/esd_max 0.29
_refine_ls_structure_factor_coef F
_refine_ls_weighting_details 'w = 1/[\s(F~o~)^2^ + 0.0001(F~o~)^2^ +1] (Killean & Lawrence, 1969)'
_refine_ls_weighting_scheme calc
_refine_ls_wR_factor_obs 0.066
_reflns_number_observed 911
_reflns_number_total 2356
_reflns_observed_criterion I>3\s(I)
_cod_data_source_file cr1118.cif
_cod_data_source_block cr1118a
_cod_depositor_comments
;
The following automatic conversions were performed:

'_refine_ls_weighting_scheme' value '
w = 1/[\s(F~o~)^2^ + 0.0001(F~o~)^2^ +1] (Killean & Lawrence, 1969)'
was changed to 'calc'. New tag '_refine_ls_weighting_details' was
created. The value of the new tag was set to 'w = 1/[\s(F~o~)^2^ +
0.0001(F~o~)^2^ +1] (Killean & Lawrence, 1969)'.

Automatic conversion script
Id: cif_fix_values 3143 2015-03-26 13:38:13Z robertas 
;
_cod_original_cell_volume 1335.2(6)
_cod_original_sg_symbol_H-M 'P 21/a'
_cod_database_code 2003879

loop_
_symmetry_equiv_pos_as_xyz
x,y,z
1/2+x,1/2-y,z
-x,-y,-z
1/2-x,1/2+y,-z

loop_
_atom_site_label
_atom_site_fract_x
_atom_site_fract_y
_atom_site_fract_z
_atom_site_B_iso_or_equiv
O(1) -0.2627(6) 0.1020(7) 0.4918(3) 4.2(1)
O(2) 0.1969(5) 0.8969(8) 0.8399(3) 4.7(1)
O(3) 0.3361(6) 1.1269(8) 0.9315(3) 5.4(1)
O(4) 0.1504(6) 1.4142(9) 0.9514(3) 6.1(2)
N(1) -0.0036(6) 0.2215(8) 0.6213(3) 3.4(1)
N(2) -0.1053(7) 0.2437(8) 0.5668(3) 3.6(1)
N(3) -0.1113(7) -0.0673(8) 0.5607(3) 3.9(1)
N(4) 0.0014(6) 0.7131(8) 0.8131(3) 3.5(1)
C(1) 0.0484(8) 0.359(1) 0.6519(4) 3.4(1)
C(2) 0.1550(9) 0.327(1) 0.7120(4) 4.3(2)
C(3) 0.0922(9) 0.424(1) 0.7711(4) 4.3(2)
C(4) 0.0638(7) 0.622(1) 0.7580(3) 3.2(2)
C(5) -0.0431(8) 0.646(1) 0.6974(4) 3.7(2)
C(6) 0.015(1) 0.556(1) 0.6368(4) 4.2(2)
C(7) -0.1656(8) 0.090(1) 0.5367(3) 3.3(2)
C(8) 0.0708(8) 0.839(1) 0.8508(4) 3.5(2)
C(9) -0.0147(9) 0.908(1) 0.9065(4) 5.5(2)
H(1) 0.261 1.062 0.901 7.0
H(2) 0.290 1.212 0.949 7.0
H(3) 0.049 1.378 0.943 8.0
H(4) 0.140 1.446 0.988 8.0
H(5) -0.152 0.358 0.558 4.5
H(6) -0.099 -0.071 0.598 4.9
H(7) -0.120 -0.156 0.535 4.9
H(8) -0.094 0.677 0.824 4.5
H(9) 0.252 0.377 0.702 5.5
H(10) 0.142 0.196 0.726 5.5
H(11) -0.003 0.362 0.780 5.4
H(12) 0.157 0.404 0.809 5.4
H(13) 0.152 0.689 0.748 4.1
H(14) -0.136 0.613 0.704 4.7
H(15) -0.057 0.768 0.689 4.7
H(16) 0.114 0.611 0.623 5.3
H(17) -0.026 0.560 0.601 5.3
H(18) 0.047 0.887 0.945 7.0
H(19) -0.013 1.052 0.902 7.0
H(20) -0.107 0.864 0.919 7.0

loop_
_geom_angle_atom_site_label_1
_geom_angle_atom_site_label_2
_geom_angle_atom_site_label_3
_geom_angle
_geom_angle_publ_flag
N(2) N(1) C(1) 119.7(5) yes
N(1) N(2) C(7) 117.9(5) yes
C(4) N(4) C(8) 126.0(6) yes
N(1) C(1) C(2) 117.2(6) yes
N(1) C(1) C(6) 128.1(6) yes
C(2) C(1) C(6) 114.8(6) yes
C(1) C(2) C(3) 108.9(6) yes
C(2) C(3) C(4) 112.2(5) yes
N(4) C(4) C(3) 112.5(5) yes
N(4) C(4) C(5) 109.1(5) yes
C(3) C(4) C(5) 110.5(5) yes
C(4) C(5) C(6) 112.6(6) yes
C(1) C(6) C(5) 109.3(5) yes
O(1) C(7) N(2) 120.5(6) yes
O(1) C(7) N(3) 123.9(6) yes
N(2) C(7) N(3) 115.6(5) yes
O(2) C(8) N(4) 122.0(6) yes
O(2) C(8) C(9) 121.9(6) yes
N(4) C(8) C(9) 116.1(7) yes

loop_
_geom_bond_atom_site_label_1
_geom_bond_atom_site_label_2
_geom_bond_distance
_geom_bond_publ_flag
O(1) C(7) 1.218(8) yes
O(2) C(8) 1.231(8) yes
N(1) N(2) 1.391(7) yes
N(1) C(1) 1.264(8) yes
N(2) C(7) 1.383(8) yes
N(3) C(7) 1.339(8) yes
N(4) C(4) 1.454(8) yes
N(4) C(8) 1.332(9) yes
C(1) C(2) 1.516(9) yes
C(1) C(6) 1.513(9) yes
C(2) C(3) 1.540(10) yes
C(3) C(4) 1.510(10) yes
C(4) C(5) 1.517(9) yes
C(5) C(6) 1.530(10) yes
C(8) C(9) 1.510(10) yes
